data_7708169
loop_
_publ_author_name
'Zhu, Yun'
'Ehnbom, Andreas'
'Fiedler, Tobias'
'Shu, Yi'
'Bhuvanesh, Nattamai'
'Hall, Michael B.'
'Gladysz, John A.'

_publ_section_title
;
 Platinum(ii) alkyl complexes of chelating dibridgehead diphosphines
 P((CH2)n)3P (n = 14, 18, 22); facile cis/trans isomerizations
 interconverting gyroscope and parachute like adducts
;
_journal_name_full 'Dalton Transactions'
_journal_paper_doi 10.1039/D1DT02321G
_journal_year 2021
_chemical_formula_moiety 'C43 H87 I P2 Pt'
_chemical_formula_sum 'C43 H87 I P2 Pt'
_chemical_formula_weight 988.05
_space_group_crystal_system orthorhombic
_space_group_IT_number 61
_space_group_name_Hall '-P 2ac 2ab'
_space_group_name_H-M_alt 'P b c a'
_atom_sites_solution_hydrogens geom
_audit_creation_date 2021-03-16
_audit_creation_method
;
Olex2 1.3
(compiled 2020.11.12 svn.r5f609507 for OlexSys, GUI svn.r6272)
;
_audit_update_record
;
2021-08-20 deposited with the CCDC.	2021-08-23 downloaded from the CCDC.
;
_cell_angle_alpha 90
_cell_angle_beta 90
_cell_angle_gamma 90
_cell_formula_units_Z 8
_cell_length_a 20.481(6)
_cell_length_b 13.685(4)
_cell_length_c 33.232(10)
_cell_measurement_reflns_used 991
_cell_measurement_temperature 110.0
_cell_measurement_theta_max 27.33
_cell_measurement_theta_min 2.77
_cell_volume 9314(5)
_computing_cell_refinement 'SAINT v7.68A (Bruker, 2009)'
_computing_data_collection 'APEX-II (BRUKER-NONIUS, 2003)'
_computing_data_reduction 'SAINT v7.68A (Bruker, 2009)'
_computing_molecular_graphics 'Olex2 1.3 (Dolomanov et al., 2009)'
_computing_publication_material 'Olex2 1.3 (Dolomanov et al., 2009)'
_computing_structure_refinement 'XL  (Sheldrick, 2008)'
_computing_structure_solution 'SHELXS-97 (Sheldrick, 2008)'
_diffrn_ambient_temperature 110.0
_diffrn_measured_fraction_theta_full 0.996
_diffrn_measured_fraction_theta_max 0.994
_diffrn_measurement_device_type 'APEX II'
_diffrn_measurement_method 'omega scans'
_diffrn_radiation_monochromator graphite
_diffrn_radiation_type MoK\a
_diffrn_radiation_wavelength 0.71073
_diffrn_reflns_av_R_equivalents 0.0463
_diffrn_reflns_av_unetI/netI 0.0255
_diffrn_reflns_Laue_measured_fraction_full 0.996
_diffrn_reflns_Laue_measured_fraction_max 0.994
_diffrn_reflns_limit_h_max 26
_diffrn_reflns_limit_h_min -26
_diffrn_reflns_limit_k_max 17
_diffrn_reflns_limit_k_min -17
_diffrn_reflns_limit_l_max 43
_diffrn_reflns_limit_l_min -43
_diffrn_reflns_number 97076
_diffrn_reflns_point_group_measured_fraction_full 0.996
_diffrn_reflns_point_group_measured_fraction_max 0.994
_diffrn_reflns_theta_full 25.242
_diffrn_reflns_theta_max 27.497
_diffrn_reflns_theta_min 2.336
_diffrn_source_current 40.0
_diffrn_source_power 1.6
_diffrn_source_voltage 40.0
_diffrn_standards_interval_count 0
_diffrn_standards_number 0
_exptl_absorpt_coefficient_mu 3.770
_exptl_absorpt_correction_T_max 0.7456
_exptl_absorpt_correction_T_min 0.4890
_exptl_absorpt_correction_type multi-scan
_exptl_absorpt_process_details
;
SADABS-2008/1 (Bruker,2008) was used for absorption correction.
wR2(int) was 0.0894 before and 0.0503 after correction.
The Ratio of minimum to maximum transmission is 0.6558.
The \l/2 correction factor is 0.0015.
;
_exptl_crystal_colour orange
_exptl_crystal_colour_primary orange
_exptl_crystal_density_diffrn 1.409
_exptl_crystal_description block
_exptl_crystal_F_000 4048
_exptl_crystal_size_max 0.56
_exptl_crystal_size_mid 0.16
_exptl_crystal_size_min 0.12
_refine_diff_density_max 2.037
_refine_diff_density_min -1.132
_refine_diff_density_rms 0.114
_refine_ls_extinction_method none
_refine_ls_goodness_of_fit_ref 1.076
_refine_ls_hydrogen_treatment constr
_refine_ls_matrix_type full
_refine_ls_number_parameters 426
_refine_ls_number_reflns 10629
_refine_ls_number_restraints 3
_refine_ls_restrained_S_all 1.081
_refine_ls_R_factor_all 0.0493
_refine_ls_R_factor_gt 0.0353
_refine_ls_shift/su_max 0.002
_refine_ls_shift/su_mean 0.000
_refine_ls_structure_factor_coef Fsqd
_refine_ls_weighting_details 'w=1/[\s^2^(Fo^2^)+(0.0369P)^2^+34.1551P] where P=(Fo^2^+2Fc^2^)/3'
_refine_ls_weighting_scheme calc
_refine_ls_wR_factor_gt 0.0837
_refine_ls_wR_factor_ref 0.0918
_reflns_Friedel_coverage 0.000
_reflns_number_gt 8621
_reflns_number_total 10629
_reflns_threshold_expression 'I > 2\s(I)'
_cod_data_source_file d1dt02321g3.cif
_cod_data_source_block pbca
_cod_database_code 7708169
_shelx_shelxl_version_number 2018/3
_shelx_space_group_comment
;
The symmetry employed for this shelxl refinement is uniquely defined
by the following loop, which should always be used as a source of
symmetry information in preference to the above space-group names.
They are only intended as comments.
;
_shelx_estimated_absorpt_t_max 0.660
_shelx_estimated_absorpt_t_min 0.227
_olex2_refinement_description
;
1. Fixed Uiso
 At 1.2 times of:
  All C(H,H) groups
 At 1.5 times of:
  All C(H,H,H) groups
2. Restrained distances
 Pt1-C1 = Pt1-C1A
 2.1 with sigma of 0.01
 Pt1-I1 \\sim Pt1-I1A
 with sigma of 0.02
3. Uiso/Uaniso restraints and constraints
Uanis(C1) = Uanis(C1A) = Uanis(I1) = Uanis(I1A)
4. Others
 Sof(I1A)=Sof(C1A)=Sof(H1AC)=Sof(H1AB)=Sof(H1AA)=1-FVAR(1)
 Sof(I1)=Sof(C1)=Sof(H1A)=Sof(H1B)=Sof(H1C)=FVAR(1)
5.a Secondary CH2 refined with riding coordinates:
 C2(H2A,H2B), C3(H3A,H3B), C4(H4A,H4B), C5(H5A,H5B), C6(H6A,H6B), C7(H7A,H7B),
 C8(H8A,H8B), C9(H9A,H9B), C10(H10A,H10B), C11(H11A,H11B), C12(H12A,H12B),
 C13(H13A,H13B), C14(H14A,H14B), C15(H15A,H15B), C16(H16A,H16B), C17(H17A,H17B),
  C18(H18A,H18B), C19(H19A,H19B), C20(H20A,H20B), C21(H21A,H21B), C22(H22A,
 H22B), C23(H23A,H23B), C24(H24A,H24B), C25(H25A,H25B), C26(H26A,H26B),
 C27(H27A,H27B), C28(H28A,H28B), C29(H29A,H29B), C30(H30A,H30B), C31(H31A,H31B),
  C32(H32A,H32B), C33(H33A,H33B), C34(H34A,H34B), C35(H35A,H35B), C36(H36A,
 H36B), C37(H37A,H37B), C38(H38A,H38B), C39(H39A,H39B), C40(H40A,H40B),
 C41(H41A,H41B), C42(H42A,H42B), C43(H43A,H43B)
5.b Me refined with riding coordinates:
 C1(H1A,H1B,H1C)
5.c Idealised Me refined as rotating group:
 C1A(H1AC,H1AB,H1AA)
;
_olex2_submission_special_instructions 'No special instructions were received'

loop_
_space_group_symop_operation_xyz
'x, y, z'
'-x+1/2, -y, z+1/2'
'-x, y+1/2, -z+1/2'
'x+1/2, -y+1/2, -z'
'-x, -y, -z'
'x-1/2, y, -z-1/2'
'x, -y-1/2, z-1/2'
'-x-1/2, y-1/2, z'

loop_
_atom_site_label
_atom_site_type_symbol
_atom_site_fract_x
_atom_site_fract_y
_atom_site_fract_z
_atom_site_U_iso_or_equiv
_atom_site_adp_type
_atom_site_occupancy
_atom_site_site_symmetry_order
_atom_site_calc_flag
_atom_site_refinement_flags_posn
_atom_site_refinement_flags_adp
_atom_site_refinement_flags_occupancy
_atom_site_disorder_assembly
_atom_site_disorder_group
Pt1 Pt 0.55947(2) 0.70116(2) 0.34542(2) 0.02183(6) Uani 1 1 d D . . . .
P1 P 0.58487(6) 0.83970(8) 0.38103(3) 0.0228(2) Uani 1 1 d . . . . .
P2 P 0.53478(5) 0.55541(8) 0.31428(3) 0.0234(2) Uani 1 1 d . . . . .
I1 I 0.44204(2) 0.76856(3) 0.32247(2) 0.02668(9) Uani 0.8565(8) 1 d D . P A 1
C1 C 0.6585(3) 0.6506(4) 0.35710(17) 0.02668(9) Uani 0.8565(8) 1 d D . P A 1
H1A H 0.664877 0.586347 0.344710 0.040 Uiso 0.8565(8) 1 calc R U P A 1
H1B H 0.689812 0.697151 0.345648 0.040 Uiso 0.8565(8) 1 calc R U P A 1
H1C H 0.665503 0.645671 0.386209 0.040 Uiso 0.8565(8) 1 calc R U P A 1
I1A I 0.67690(10) 0.63403(16) 0.36182(6) 0.02668(9) Uani 0.1435(8) 1 d D . P A 2
C1A C 0.4668(10) 0.757(3) 0.3249(11) 0.02668(9) Uani 0.1435(8) 1 d D . P A 2
H1AC H 0.467367 0.828833 0.326009 0.040 Uiso 0.1435(8) 1 calc R U P A 2
H1AB H 0.431841 0.732464 0.342282 0.040 Uiso 0.1435(8) 1 calc R U P A 2
H1AA H 0.459071 0.736009 0.297168 0.040 Uiso 0.1435(8) 1 calc R U P A 2
C2 C 0.6496(2) 0.9105(3) 0.35735(13) 0.0283(10) Uani 1 1 d . . . . .
H2A H 0.658511 0.969453 0.373732 0.034 Uiso 1 1 calc R U . . .
H2B H 0.690001 0.870916 0.356441 0.034 Uiso 1 1 calc R U . . .
C3 C 0.6310(2) 0.9416(4) 0.31449(14) 0.0314(10) Uani 1 1 d . . . . .
H3A H 0.608968 0.886298 0.300932 0.038 Uiso 1 1 calc R U . . .
H3B H 0.599542 0.996356 0.316013 0.038 Uiso 1 1 calc R U . . .
C4 C 0.6889(2) 0.9730(4) 0.28934(14) 0.0356(11) Uani 1 1 d . . . . .
H4A H 0.721676 0.919862 0.289008 0.043 Uiso 1 1 calc R U . . .
H4B H 0.709385 1.031100 0.301836 0.043 Uiso 1 1 calc R U . . .
C5 C 0.6694(3) 0.9975(4) 0.24626(15) 0.0383(12) Uani 1 1 d . . . . .
H5A H 0.646348 0.940603 0.234568 0.046 Uiso 1 1 calc R U . . .
H5B H 0.638351 1.052927 0.246763 0.046 Uiso 1 1 calc R U . . .
C6 C 0.7263(3) 1.0239(4) 0.21914(16) 0.0404(12) Uani 1 1 d . . . . .
H6A H 0.747808 1.083009 0.230103 0.048 Uiso 1 1 calc R U . . .
H6B H 0.709022 1.040809 0.192206 0.048 Uiso 1 1 calc R U . . .
C7 C 0.7778(3) 0.9438(4) 0.21427(17) 0.0420(12) Uani 1 1 d . . . . .
H7A H 0.810685 0.966507 0.194551 0.050 Uiso 1 1 calc R U . . .
H7B H 0.800384 0.935259 0.240372 0.050 Uiso 1 1 calc R U . . .
C8 C 0.7527(3) 0.8442(4) 0.20061(16) 0.0410(12) Uani 1 1 d . . . . .
H8A H 0.789942 0.798338 0.199021 0.049 Uiso 1 1 calc R U . . .
H8B H 0.721999 0.818867 0.221133 0.049 Uiso 1 1 calc R U . . .
C9 C 0.7182(3) 0.8463(4) 0.16002(15) 0.0397(12) Uani 1 1 d . . . . .
H9A H 0.745594 0.883232 0.140759 0.048 Uiso 1 1 calc R U . . .
H9B H 0.676500 0.882241 0.163055 0.048 Uiso 1 1 calc R U . . .
C10 C 0.7037(3) 0.7458(5) 0.14218(17) 0.0481(14) Uani 1 1 d . . . . .
H10A H 0.683342 0.755092 0.115426 0.058 Uiso 1 1 calc R U . . .
H10B H 0.745643 0.711395 0.137958 0.058 Uiso 1 1 calc R U . . .
C11 C 0.6594(3) 0.6801(4) 0.16704(16) 0.0403(12) Uani 1 1 d . . . . .
H11A H 0.656103 0.615858 0.153506 0.048 Uiso 1 1 calc R U . . .
H11B H 0.680058 0.669283 0.193614 0.048 Uiso 1 1 calc R U . . .
C12 C 0.5915(2) 0.7194(4) 0.17356(14) 0.0323(10) Uani 1 1 d . . . . .
H12A H 0.572226 0.736934 0.147218 0.039 Uiso 1 1 calc R U . . .
H12B H 0.594092 0.779700 0.189972 0.039 Uiso 1 1 calc R U . . .
C13 C 0.5472(2) 0.6457(4) 0.19468(14) 0.0315(10) Uani 1 1 d . . . . .
H13A H 0.549388 0.582722 0.180108 0.038 Uiso 1 1 calc R U . . .
H13B H 0.501574 0.669386 0.193264 0.038 Uiso 1 1 calc R U . . .
C14 C 0.5652(2) 0.6285(4) 0.23879(13) 0.0288(10) Uani 1 1 d . . . . .
H14A H 0.607895 0.594704 0.240096 0.035 Uiso 1 1 calc R U . . .
H14B H 0.569953 0.692420 0.252451 0.035 Uiso 1 1 calc R U . . .
C15 C 0.5143(2) 0.5676(3) 0.26103(12) 0.0267(9) Uani 1 1 d . . . . .
H15A H 0.511618 0.501926 0.248661 0.032 Uiso 1 1 calc R U . . .
H15B H 0.470950 0.599088 0.258387 0.032 Uiso 1 1 calc R U . . .
C16 C 0.6158(2) 0.8125(3) 0.43136(13) 0.0255(9) Uani 1 1 d . . . . .
H16A H 0.654792 0.770189 0.429028 0.031 Uiso 1 1 calc R U . . .
H16B H 0.629289 0.874134 0.444511 0.031 Uiso 1 1 calc R U . . .
C17 C 0.5648(2) 0.7613(3) 0.45778(13) 0.0268(9) Uani 1 1 d . . . . .
H17A H 0.530007 0.808562 0.464712 0.032 Uiso 1 1 calc R U . . .
H17B H 0.544534 0.707617 0.442175 0.032 Uiso 1 1 calc R U . . .
C18 C 0.5933(2) 0.7195(3) 0.49650(14) 0.0311(10) Uani 1 1 d . . . . .
H18A H 0.557063 0.694553 0.513323 0.037 Uiso 1 1 calc R U . . .
H18B H 0.614712 0.773042 0.511566 0.037 Uiso 1 1 calc R U . . .
C19 C 0.6428(2) 0.6373(3) 0.49045(14) 0.0308(10) Uani 1 1 d . . . . .
H19A H 0.680217 0.663270 0.474930 0.037 Uiso 1 1 calc R U . . .
H19B H 0.659417 0.616884 0.517125 0.037 Uiso 1 1 calc R U . . .
C20 C 0.6166(2) 0.5480(4) 0.46889(15) 0.0316(10) Uani 1 1 d . . . . .
H20A H 0.599513 0.568089 0.442274 0.038 Uiso 1 1 calc R U . . .
H20B H 0.579645 0.520957 0.484562 0.038 Uiso 1 1 calc R U . . .
C21 C 0.6672(2) 0.4684(3) 0.46288(14) 0.0314(10) Uani 1 1 d . . . . .
H21A H 0.683761 0.447221 0.489486 0.038 Uiso 1 1 calc R U . . .
H21B H 0.704497 0.495441 0.447534 0.038 Uiso 1 1 calc R U . . .
C22 C 0.6404(2) 0.3801(4) 0.44064(15) 0.0331(10) Uani 1 1 d . . . . .
H22A H 0.621119 0.402281 0.414893 0.040 Uiso 1 1 calc R U . . .
H22B H 0.604915 0.350886 0.456905 0.040 Uiso 1 1 calc R U . . .
C23 C 0.6911(2) 0.3016(4) 0.43177(16) 0.0354(11) Uani 1 1 d . . . . .
H23A H 0.724785 0.329448 0.413766 0.042 Uiso 1 1 calc R U . . .
H23B H 0.712811 0.283166 0.457285 0.042 Uiso 1 1 calc R U . . .
C24 C 0.6636(3) 0.2098(4) 0.41234(16) 0.0405(12) Uani 1 1 d . . . . .
H24A H 0.633409 0.178198 0.431639 0.049 Uiso 1 1 calc R U . . .
H24B H 0.700037 0.163744 0.407417 0.049 Uiso 1 1 calc R U . . .
C25 C 0.6273(3) 0.2259(4) 0.37275(15) 0.0357(11) Uani 1 1 d . . . . .
H25A H 0.589670 0.269639 0.377854 0.043 Uiso 1 1 calc R U . . .
H25B H 0.609714 0.162396 0.363451 0.043 Uiso 1 1 calc R U . . .
C26 C 0.6686(3) 0.2699(4) 0.33904(15) 0.0358(11) Uani 1 1 d . . . . .
H26A H 0.685731 0.333927 0.348093 0.043 Uiso 1 1 calc R U . . .
H26B H 0.706519 0.226650 0.334029 0.043 Uiso 1 1 calc R U . . .
C27 C 0.6317(3) 0.2843(4) 0.29963(15) 0.0361(11) Uani 1 1 d . . . . .
H27A H 0.613900 0.220427 0.290995 0.043 Uiso 1 1 calc R U . . .
H27B H 0.663037 0.306046 0.278797 0.043 Uiso 1 1 calc R U . . .
C28 C 0.5757(2) 0.3579(3) 0.30145(14) 0.0320(10) Uani 1 1 d . . . . .
H28A H 0.555702 0.363386 0.274407 0.038 Uiso 1 1 calc R U . . .
H28B H 0.541807 0.333040 0.320087 0.038 Uiso 1 1 calc R U . . .
C29 C 0.5972(2) 0.4593(3) 0.31535(13) 0.0264(9) Uani 1 1 d . . . . .
H29A H 0.634122 0.480399 0.298242 0.032 Uiso 1 1 calc R U . . .
H29B H 0.613720 0.453693 0.343242 0.032 Uiso 1 1 calc R U . . .
C30 C 0.5195(2) 0.9284(3) 0.38973(13) 0.0277(10) Uani 1 1 d . . . . .
H30A H 0.507415 0.957869 0.363556 0.033 Uiso 1 1 calc R U . . .
H30B H 0.480741 0.892825 0.399859 0.033 Uiso 1 1 calc R U . . .
C31 C 0.5350(2) 1.0107(3) 0.41905(14) 0.0314(10) Uani 1 1 d . . . . .
H31A H 0.577297 1.040604 0.411550 0.038 Uiso 1 1 calc R U . . .
H31B H 0.539574 0.983156 0.446464 0.038 Uiso 1 1 calc R U . . .
C32 C 0.4822(3) 1.0898(4) 0.41946(15) 0.0374(12) Uani 1 1 d . . . . .
H32A H 0.494244 1.139751 0.439683 0.045 Uiso 1 1 calc R U . . .
H32B H 0.481490 1.122109 0.392818 0.045 Uiso 1 1 calc R U . . .
C33 C 0.4139(3) 1.0527(4) 0.42889(14) 0.0383(12) Uani 1 1 d . . . . .
H33A H 0.382606 1.107362 0.425881 0.046 Uiso 1 1 calc R U . . .
H33B H 0.402006 1.001888 0.408997 0.046 Uiso 1 1 calc R U . . .
C34 C 0.4072(3) 1.0103(4) 0.47084(14) 0.0370(11) Uani 1 1 d . . . . .
H34A H 0.418180 1.061845 0.490627 0.044 Uiso 1 1 calc R U . . .
H34B H 0.439512 0.957125 0.473989 0.044 Uiso 1 1 calc R U . . .
C35 C 0.3398(3) 0.9701(4) 0.48092(18) 0.0485(14) Uani 1 1 d . . . . .
H35A H 0.339357 0.950426 0.509581 0.058 Uiso 1 1 calc R U . . .
H35B H 0.307384 1.023229 0.477605 0.058 Uiso 1 1 calc R U . . .
C36 C 0.3184(3) 0.8834(4) 0.45557(19) 0.0474(14) Uani 1 1 d . . . . .
H36A H 0.314128 0.904770 0.427228 0.057 Uiso 1 1 calc R U . . .
H36B H 0.274746 0.861786 0.464799 0.057 Uiso 1 1 calc R U . . .
C37 C 0.3652(2) 0.7968(4) 0.45742(15) 0.0366(11) Uani 1 1 d . . . . .
H37A H 0.407748 0.816915 0.445942 0.044 Uiso 1 1 calc R U . . .
H37B H 0.372526 0.779278 0.485967 0.044 Uiso 1 1 calc R U . . .
C38 C 0.3410(2) 0.7066(4) 0.43496(16) 0.0381(12) Uani 1 1 d . . . . .
H38A H 0.301970 0.680820 0.448908 0.046 Uiso 1 1 calc R U . . .
H38B H 0.327607 0.726230 0.407506 0.046 Uiso 1 1 calc R U . . .
C39 C 0.3912(2) 0.6260(4) 0.43175(14) 0.0347(11) Uani 1 1 d . . . . .
H39A H 0.405693 0.607861 0.459164 0.042 Uiso 1 1 calc R U . . .
H39B H 0.429649 0.651113 0.416991 0.042 Uiso 1 1 calc R U . . .
C40 C 0.3663(2) 0.5351(4) 0.41058(14) 0.0345(11) Uani 1 1 d . . . . .
H40A H 0.351750 0.553408 0.383202 0.041 Uiso 1 1 calc R U . . .
H40B H 0.327789 0.510197 0.425347 0.041 Uiso 1 1 calc R U . . .
C41 C 0.4162(2) 0.4530(4) 0.40707(14) 0.0344(11) Uani 1 1 d . . . . .
H41A H 0.394535 0.395570 0.394791 0.041 Uiso 1 1 calc R U . . .
H41B H 0.430129 0.433974 0.434502 0.041 Uiso 1 1 calc R U . . .
C42 C 0.4770(2) 0.4773(4) 0.38238(13) 0.0296(10) Uani 1 1 d . . . . .
H42A H 0.507574 0.421407 0.383950 0.036 Uiso 1 1 calc R U . . .
H42B H 0.498867 0.534447 0.394691 0.036 Uiso 1 1 calc R U . . .
C43 C 0.4636(2) 0.4999(4) 0.33789(13) 0.0286(10) Uani 1 1 d . . . . .
H43A H 0.425930 0.544954 0.335761 0.034 Uiso 1 1 calc R U . . .
H43B H 0.452284 0.438737 0.323592 0.034 Uiso 1 1 calc R U . . .

loop_
_atom_site_aniso_label
_atom_site_aniso_U_11
_atom_site_aniso_U_22
_atom_site_aniso_U_33
_atom_site_aniso_U_23
_atom_site_aniso_U_13
_atom_site_aniso_U_12
Pt1 0.02085(9) 0.02561(9) 0.01902(8) -0.00055(6) -0.00038(6) -0.00096(6)
P1 0.0251(5) 0.0232(6) 0.0202(5) 0.0001(4) 0.0000(4) -0.0008(4)
P2 0.0244(5) 0.0268(6) 0.0190(5) 0.0004(4) -0.0002(4) -0.0023(4)
I1 0.02116(17) 0.03118(19) 0.02771(17) -0.00378(13) -0.00808(15) 0.00474(14)
C1 0.02116(17) 0.03118(19) 0.02771(17) -0.00378(13) -0.00808(15) 0.00474(14)
I1A 0.02116(17) 0.03118(19) 0.02771(17) -0.00378(13) -0.00808(15) 0.00474(14)
C1A 0.02116(17) 0.03118(19) 0.02771(17) -0.00378(13) -0.00808(15) 0.00474(14)
C2 0.030(2) 0.028(2) 0.027(2) 0.0002(18) 0.0021(18) -0.0040(19)
C3 0.033(2) 0.036(3) 0.026(2) 0.0053(19) 0.0029(19) -0.003(2)
C4 0.034(3) 0.041(3) 0.032(3) 0.006(2) 0.003(2) -0.003(2)
C5 0.037(3) 0.040(3) 0.038(3) 0.010(2) 0.000(2) 0.000(2)
C6 0.045(3) 0.041(3) 0.035(3) 0.009(2) 0.003(2) -0.002(2)
C7 0.036(3) 0.051(3) 0.039(3) 0.006(2) 0.003(2) 0.000(2)
C8 0.036(3) 0.045(3) 0.042(3) 0.009(2) 0.004(2) 0.005(2)
C9 0.039(3) 0.048(3) 0.032(3) 0.008(2) 0.009(2) -0.004(2)
C10 0.049(3) 0.054(4) 0.041(3) 0.007(3) 0.014(3) 0.002(3)
C11 0.046(3) 0.041(3) 0.033(3) 0.004(2) 0.009(2) 0.003(2)
C12 0.036(3) 0.034(3) 0.027(2) 0.0068(19) -0.003(2) -0.004(2)
C13 0.038(3) 0.030(3) 0.026(2) 0.0039(19) -0.0062(19) -0.007(2)
C14 0.032(2) 0.033(2) 0.021(2) 0.0013(18) -0.0016(18) -0.005(2)
C15 0.031(2) 0.029(2) 0.020(2) 0.0005(17) -0.0022(17) -0.0042(19)
C16 0.029(2) 0.025(2) 0.022(2) 0.0000(17) -0.0049(17) -0.0018(18)
C17 0.028(2) 0.028(2) 0.025(2) 0.0039(18) 0.0019(18) 0.0000(18)
C18 0.037(3) 0.031(3) 0.025(2) 0.0045(19) 0.0020(19) 0.002(2)
C19 0.033(2) 0.033(2) 0.027(2) 0.0080(19) -0.0058(19) -0.004(2)
C20 0.027(2) 0.035(3) 0.032(2) 0.006(2) -0.0038(19) 0.002(2)
C21 0.030(2) 0.033(3) 0.031(2) 0.003(2) -0.0034(19) -0.0004(19)
C22 0.032(2) 0.035(3) 0.032(3) 0.003(2) -0.001(2) 0.001(2)
C23 0.036(3) 0.033(3) 0.037(3) 0.005(2) -0.001(2) 0.004(2)
C24 0.054(3) 0.032(3) 0.035(3) 0.005(2) -0.003(2) 0.000(2)
C25 0.041(3) 0.033(3) 0.033(3) 0.004(2) 0.002(2) -0.004(2)
C26 0.037(3) 0.028(2) 0.042(3) 0.005(2) 0.002(2) 0.002(2)
C27 0.044(3) 0.031(3) 0.033(3) 0.002(2) 0.008(2) 0.001(2)
C28 0.039(3) 0.030(3) 0.027(2) -0.0018(19) 0.000(2) 0.001(2)
C29 0.031(2) 0.026(2) 0.022(2) 0.0007(17) 0.0028(18) 0.0000(18)
C30 0.030(2) 0.031(2) 0.023(2) 0.0020(18) 0.0027(18) 0.0030(19)
C31 0.042(3) 0.025(2) 0.027(2) 0.0000(18) 0.000(2) 0.003(2)
C32 0.059(3) 0.025(3) 0.028(2) 0.0013(19) 0.002(2) 0.009(2)
C33 0.052(3) 0.038(3) 0.025(2) -0.003(2) -0.001(2) 0.020(2)
C34 0.048(3) 0.037(3) 0.026(2) -0.004(2) -0.001(2) 0.008(2)
C35 0.048(3) 0.052(4) 0.046(3) -0.002(3) 0.011(3) 0.016(3)
C36 0.032(3) 0.054(4) 0.056(4) -0.001(3) 0.002(3) 0.010(3)
C37 0.033(3) 0.045(3) 0.032(3) -0.001(2) 0.004(2) 0.001(2)
C38 0.027(2) 0.054(3) 0.034(3) 0.000(2) -0.002(2) -0.002(2)
C39 0.031(2) 0.047(3) 0.027(2) 0.001(2) -0.0014(19) -0.005(2)
C40 0.030(2) 0.046(3) 0.028(2) 0.004(2) 0.0025(19) -0.010(2)
C41 0.037(3) 0.040(3) 0.026(2) 0.005(2) 0.003(2) -0.009(2)
C42 0.033(2) 0.035(3) 0.021(2) 0.0036(19) 0.0002(18) -0.003(2)
C43 0.028(2) 0.031(2) 0.026(2) 0.0020(18) 0.0011(18) -0.0090(19)

loop_
_atom_type_symbol
_atom_type_description
_atom_type_scat_dispersion_real
_atom_type_scat_dispersion_imag
_atom_type_scat_source
C C 0.0033 0.0016 'International Tables Vol C Tables 4.2.6.8 and 6.1.1.4'
H H 0.0000 0.0000 'International Tables Vol C Tables 4.2.6.8 and 6.1.1.4'
I I -0.4742 1.8119 'International Tables Vol C Tables 4.2.6.8 and 6.1.1.4'
P P 0.1023 0.0942 'International Tables Vol C Tables 4.2.6.8 and 6.1.1.4'
Pt Pt -1.7033 8.3905 'International Tables Vol C Tables 4.2.6.8 and 6.1.1.4'

loop_
_geom_angle_atom_site_label_1
_geom_angle_atom_site_label_2
_geom_angle_atom_site_label_3
_geom_angle
_geom_angle_site_symmetry_1
_geom_angle_site_symmetry_3
_geom_angle_publ_flag
P1 Pt1 P2 175.55(4) . . ?
P1 Pt1 I1 93.77(3) . . ?
P1 Pt1 I1A 88.54(6) . . ?
P2 Pt1 I1 88.46(3) . . ?
P2 Pt1 I1A 89.51(6) . . ?
C1 Pt1 P1 87.66(16) . . ?
C1 Pt1 P2 90.56(16) . . ?
C1 Pt1 I1 173.42(16) . . ?
C1A Pt1 P1 93.9(11) . . ?
C1A Pt1 P2 88.5(11) . . ?
C1A Pt1 I1A 173.5(11) . . ?
C2 P1 Pt1 112.46(16) . . ?
C2 P1 C16 104.6(2) . . ?
C2 P1 C30 104.3(2) . . ?
C16 P1 Pt1 112.46(15) . . ?
C16 P1 C30 104.1(2) . . ?
C30 P1 Pt1 117.62(16) . . ?
C15 P2 Pt1 114.00(15) . . ?
C15 P2 C29 104.2(2) . . ?
C29 P2 Pt1 117.36(15) . . ?
C43 P2 Pt1 110.08(16) . . ?
C43 P2 C15 105.7(2) . . ?
C43 P2 C29 104.5(2) . . ?
Pt1 C1 H1A 109.5 . . ?
Pt1 C1 H1B 109.5 . . ?
Pt1 C1 H1C 109.5 . . ?
H1A C1 H1B 109.5 . . ?
H1A C1 H1C 109.5 . . ?
H1B C1 H1C 109.5 . . ?
Pt1 C1A H1AC 109.5 . . ?
Pt1 C1A H1AB 109.5 . . ?
Pt1 C1A H1AA 109.5 . . ?
H1AC C1A H1AB 109.5 . . ?
H1AC C1A H1AA 109.5 . . ?
H1AB C1A H1AA 109.5 . . ?
P1 C2 H2A 109.3 . . ?
P1 C2 H2B 109.3 . . ?
H2A C2 H2B 108.0 . . ?
C3 C2 P1 111.6(3) . . ?
C3 C2 H2A 109.3 . . ?
C3 C2 H2B 109.3 . . ?
C2 C3 H3A 108.9 . . ?
C2 C3 H3B 108.9 . . ?
H3A C3 H3B 107.7 . . ?
C4 C3 C2 113.4(4) . . ?
C4 C3 H3A 108.9 . . ?
C4 C3 H3B 108.9 . . ?
C3 C4 H4A 109.2 . . ?
C3 C4 H4B 109.2 . . ?
C3 C4 C5 112.1(4) . . ?
H4A C4 H4B 107.9 . . ?
C5 C4 H4A 109.2 . . ?
C5 C4 H4B 109.2 . . ?
C4 C5 H5A 108.7 . . ?
C4 C5 H5B 108.7 . . ?
H5A C5 H5B 107.6 . . ?
C6 C5 C4 114.2(4) . . ?
C6 C5 H5A 108.7 . . ?
C6 C5 H5B 108.7 . . ?
C5 C6 H6A 108.5 . . ?
C5 C6 H6B 108.5 . . ?
C5 C6 C7 114.9(4) . . ?
H6A C6 H6B 107.5 . . ?
C7 C6 H6A 108.5 . . ?
C7 C6 H6B 108.5 . . ?
C6 C7 H7A 108.3 . . ?
C6 C7 H7B 108.3 . . ?
H7A C7 H7B 107.4 . . ?
C8 C7 C6 116.1(5) . . ?
C8 C7 H7A 108.3 . . ?
C8 C7 H7B 108.3 . . ?
C7 C8 H8A 108.8 . . ?
C7 C8 H8B 108.8 . . ?
H8A C8 H8B 107.7 . . ?
C9 C8 C7 113.8(5) . . ?
C9 C8 H8A 108.8 . . ?
C9 C8 H8B 108.8 . . ?
C8 C9 H9A 108.6 . . ?
C8 C9 H9B 108.6 . . ?
C8 C9 C10 114.6(5) . . ?
H9A C9 H9B 107.6 . . ?
C10 C9 H9A 108.6 . . ?
C10 C9 H9B 108.6 . . ?
C9 C10 H10A 108.3 . . ?
C9 C10 H10B 108.3 . . ?
H10A C10 H10B 107.4 . . ?
C11 C10 C9 115.9(5) . . ?
C11 C10 H10A 108.3 . . ?
C11 C10 H10B 108.3 . . ?
C10 C11 H11A 108.6 . . ?
C10 C11 H11B 108.6 . . ?
H11A C11 H11B 107.6 . . ?
C12 C11 C10 114.6(5) . . ?
C12 C11 H11A 108.6 . . ?
C12 C11 H11B 108.6 . . ?
C11 C12 H12A 109.2 . . ?
C11 C12 H12B 109.2 . . ?
C11 C12 C13 112.3(4) . . ?
H12A C12 H12B 107.9 . . ?
C13 C12 H12A 109.2 . . ?
C13 C12 H12B 109.2 . . ?
C12 C13 H13A 108.9 . . ?
C12 C13 H13B 108.9 . . ?
C12 C13 C14 113.5(4) . . ?
H13A C13 H13B 107.7 . . ?
C14 C13 H13A 108.9 . . ?
C14 C13 H13B 108.9 . . ?
C13 C14 H14A 109.1 . . ?
C13 C14 H14B 109.1 . . ?
H14A C14 H14B 107.8 . . ?
C15 C14 C13 112.5(4) . . ?
C15 C14 H14A 109.1 . . ?
C15 C14 H14B 109.1 . . ?
P2 C15 H15A 109.4 . . ?
P2 C15 H15B 109.4 . . ?
C14 C15 P2 111.2(3) . . ?
C14 C15 H15A 109.4 . . ?
C14 C15 H15B 109.4 . . ?
H15A C15 H15B 108.0 . . ?
P1 C16 H16A 109.1 . . ?
P1 C16 H16B 109.1 . . ?
H16A C16 H16B 107.8 . . ?
C17 C16 P1 112.5(3) . . ?
C17 C16 H16A 109.1 . . ?
C17 C16 H16B 109.1 . . ?
C16 C17 H17A 108.9 . . ?
C16 C17 H17B 108.9 . . ?
H17A C17 H17B 107.7 . . ?
C18 C17 C16 113.2(4) . . ?
C18 C17 H17A 108.9 . . ?
C18 C17 H17B 108.9 . . ?
C17 C18 H18A 108.6 . . ?
C17 C18 H18B 108.6 . . ?
C17 C18 C19 114.8(4) . . ?
H18A C18 H18B 107.5 . . ?
C19 C18 H18A 108.6 . . ?
C19 C18 H18B 108.6 . . ?
C18 C19 H19A 108.5 . . ?
C18 C19 H19B 108.5 . . ?
H19A C19 H19B 107.5 . . ?
C20 C19 C18 114.9(4) . . ?
C20 C19 H19A 108.5 . . ?
C20 C19 H19B 108.5 . . ?
C19 C20 H20A 108.9 . . ?
C19 C20 H20B 108.9 . . ?
C19 C20 C21 113.5(4) . . ?
H20A C20 H20B 107.7 . . ?
C21 C20 H20A 108.9 . . ?
C21 C20 H20B 108.9 . . ?
C20 C21 H21A 109.0 . . ?
C20 C21 H21B 109.0 . . ?
C20 C21 C22 112.8(4) . . ?
H21A C21 H21B 107.8 . . ?
C22 C21 H21A 109.0 . . ?
C22 C21 H21B 109.0 . . ?
C21 C22 H22A 108.7 . . ?
C21 C22 H22B 108.7 . . ?
C21 C22 C23 114.1(4) . . ?
H22A C22 H22B 107.6 . . ?
C23 C22 H22A 108.7 . . ?
C23 C22 H22B 108.7 . . ?
C22 C23 H23A 108.7 . . ?
C22 C23 H23B 108.7 . . ?
H23A C23 H23B 107.6 . . ?
C24 C23 C22 114.4(4) . . ?
C24 C23 H23A 108.7 . . ?
C24 C23 H23B 108.7 . . ?
C23 C24 H24A 108.5 . . ?
C23 C24 H24B 108.5 . . ?
C23 C24 C25 115.2(4) . . ?
H24A C24 H24B 107.5 . . ?
C25 C24 H24A 108.5 . . ?
C25 C24 H24B 108.5 . . ?
C24 C25 H25A 108.6 . . ?
C24 C25 H25B 108.6 . . ?
C24 C25 C26 114.7(4) . . ?
H25A C25 H25B 107.6 . . ?
C26 C25 H25A 108.6 . . ?
C26 C25 H25B 108.6 . . ?
C25 C26 H26A 108.8 . . ?
C25 C26 H26B 108.8 . . ?
H26A C26 H26B 107.7 . . ?
C27 C26 C25 113.9(4) . . ?
C27 C26 H26A 108.8 . . ?
C27 C26 H26B 108.8 . . ?
C26 C27 H27A 108.5 . . ?
C26 C27 H27B 108.5 . . ?
C26 C27 C28 115.1(4) . . ?
H27A C27 H27B 107.5 . . ?
C28 C27 H27A 108.5 . . ?
C28 C27 H27B 108.5 . . ?
C27 C28 H28A 108.9 . . ?
C27 C28 H28B 108.9 . . ?
H28A C28 H28B 107.8 . . ?
C29 C28 C27 113.2(4) . . ?
C29 C28 H28A 108.9 . . ?
C29 C28 H28B 108.9 . . ?
P2 C29 H29A 108.2 . . ?
P2 C29 H29B 108.2 . . ?
C28 C29 P2 116.4(3) . . ?
C28 C29 H29A 108.2 . . ?
C28 C29 H29B 108.2 . . ?
H29A C29 H29B 107.3 . . ?
P1 C30 H30A 108.3 . . ?
P1 C30 H30B 108.3 . . ?
H30A C30 H30B 107.4 . . ?
C31 C30 P1 116.0(3) . . ?
C31 C30 H30A 108.3 . . ?
C31 C30 H30B 108.3 . . ?
C30 C31 H31A 109.1 . . ?
C30 C31 H31B 109.1 . . ?
C30 C31 C32 112.4(4) . . ?
H31A C31 H31B 107.9 . . ?
C32 C31 H31A 109.1 . . ?
C32 C31 H31B 109.1 . . ?
C31 C32 H32A 108.6 . . ?
C31 C32 H32B 108.6 . . ?
H32A C32 H32B 107.6 . . ?
C33 C32 C31 114.6(4) . . ?
C33 C32 H32A 108.6 . . ?
C33 C32 H32B 108.6 . . ?
C32 C33 H33A 108.8 . . ?
C32 C33 H33B 108.8 . . ?
H33A C33 H33B 107.7 . . ?
C34 C33 C32 113.6(4) . . ?
C34 C33 H33A 108.8 . . ?
C34 C33 H33B 108.8 . . ?
C33 C34 H34A 108.5 . . ?
C33 C34 H34B 108.5 . . ?
C33 C34 C35 115.0(5) . . ?
H34A C34 H34B 107.5 . . ?
C35 C34 H34A 108.5 . . ?
C35 C34 H34B 108.5 . . ?
C34 C35 H35A 108.5 . . ?
C34 C35 H35B 108.5 . . ?
H35A C35 H35B 107.5 . . ?
C36 C35 C34 114.9(5) . . ?
C36 C35 H35A 108.5 . . ?
C36 C35 H35B 108.5 . . ?
C35 C36 H36A 108.8 . . ?
C35 C36 H36B 108.8 . . ?
C35 C36 C37 113.8(5) . . ?
H36A C36 H36B 107.7 . . ?
C37 C36 H36A 108.8 . . ?
C37 C36 H36B 108.8 . . ?
C36 C37 H37A 108.8 . . ?
C36 C37 H37B 108.8 . . ?
H37A C37 H37B 107.7 . . ?
C38 C37 C36 113.9(4) . . ?
C38 C37 H37A 108.8 . . ?
C38 C37 H37B 108.8 . . ?
C37 C38 H38A 108.8 . . ?
C37 C38 H38B 108.8 . . ?
H38A C38 H38B 107.7 . . ?
C39 C38 C37 113.9(4) . . ?
C39 C38 H38A 108.8 . . ?
C39 C38 H38B 108.8 . . ?
C38 C39 H39A 108.8 . . ?
C38 C39 H39B 108.8 . . ?
C38 C39 C40 113.8(4) . . ?
H39A C39 H39B 107.7 . . ?
C40 C39 H39A 108.8 . . ?
C40 C39 H39B 108.8 . . ?
C39 C40 H40A 108.6 . . ?
C39 C40 H40B 108.6 . . ?
C39 C40 C41 114.6(4) . . ?
H40A C40 H40B 107.6 . . ?
C41 C40 H40A 108.6 . . ?
C41 C40 H40B 108.6 . . ?
C40 C41 H41A 108.5 . . ?
C40 C41 H41B 108.5 . . ?
C40 C41 C42 115.3(4) . . ?
H41A C41 H41B 107.5 . . ?
C42 C41 H41A 108.5 . . ?
C42 C41 H41B 108.5 . . ?
C41 C42 H42A 108.6 . . ?
C41 C42 H42B 108.6 . . ?
C41 C42 C43 114.6(4) . . ?
H42A C42 H42B 107.6 . . ?
C43 C42 H42A 108.6 . . ?
C43 C42 H42B 108.6 . . ?
P2 C43 H43A 109.5 . . ?
P2 C43 H43B 109.5 . . ?
C42 C43 P2 110.8(3) . . ?
C42 C43 H43A 109.5 . . ?
C42 C43 H43B 109.5 . . ?
H43A C43 H43B 108.1 . . ?

loop_
_geom_bond_atom_site_label_1
_geom_bond_atom_site_label_2
_geom_bond_distance
_geom_bond_site_symmetry_2
_geom_bond_publ_flag
Pt1 P1 2.2946(12) . ?
Pt1 P2 2.3032(13) . ?
Pt1 I1 2.6864(8) . ?
Pt1 C1 2.179(5) . ?
Pt1 I1A 2.632(2) . ?
Pt1 C1A 2.158(10) . ?
P1 C2 1.821(5) . ?
P1 C16 1.827(4) . ?
P1 C30 1.831(5) . ?
P2 C15 1.826(4) . ?
P2 C29 1.834(5) . ?
P2 C43 1.821(5) . ?
C1 H1A 0.9800 . ?
C1 H1B 0.9800 . ?
C1 H1C 0.9800 . ?
C1A H1AC 0.9800 . ?
C1A H1AB 0.9800 . ?
C1A H1AA 0.9800 . ?
C2 H2A 0.9900 . ?
C2 H2B 0.9900 . ?
C2 C3 1.534(6) . ?
C3 H3A 0.9900 . ?
C3 H3B 0.9900 . ?
C3 C4 1.512(6) . ?
C4 H4A 0.9900 . ?
C4 H4B 0.9900 . ?
C4 C5 1.524(7) . ?
C5 H5A 0.9900 . ?
C5 H5B 0.9900 . ?
C5 C6 1.517(7) . ?
C6 H6A 0.9900 . ?
C6 H6B 0.9900 . ?
C6 C7 1.530(7) . ?
C7 H7A 0.9900 . ?
C7 H7B 0.9900 . ?
C7 C8 1.525(8) . ?
C8 H8A 0.9900 . ?
C8 H8B 0.9900 . ?
C8 C9 1.523(7) . ?
C9 H9A 0.9900 . ?
C9 H9B 0.9900 . ?
C9 C10 1.528(8) . ?
C10 H10A 0.9900 . ?
C10 H10B 0.9900 . ?
C10 C11 1.520(7) . ?
C11 H11A 0.9900 . ?
C11 H11B 0.9900 . ?
C11 C12 1.507(7) . ?
C12 H12A 0.9900 . ?
C12 H12B 0.9900 . ?
C12 C13 1.528(6) . ?
C13 H13A 0.9900 . ?
C13 H13B 0.9900 . ?
C13 C14 1.530(6) . ?
C14 H14A 0.9900 . ?
C14 H14B 0.9900 . ?
C14 C15 1.527(6) . ?
C15 H15A 0.9900 . ?
C15 H15B 0.9900 . ?
C16 H16A 0.9900 . ?
C16 H16B 0.9900 . ?
C16 C17 1.533(6) . ?
C17 H17A 0.9900 . ?
C17 H17B 0.9900 . ?
C17 C18 1.525(6) . ?
C18 H18A 0.9900 . ?
C18 H18B 0.9900 . ?
C18 C19 1.527(7) . ?
C19 H19A 0.9900 . ?
C19 H19B 0.9900 . ?
C19 C20 1.515(7) . ?
C20 H20A 0.9900 . ?
C20 H20B 0.9900 . ?
C20 C21 1.518(6) . ?
C21 H21A 0.9900 . ?
C21 H21B 0.9900 . ?
C21 C22 1.519(7) . ?
C22 H22A 0.9900 . ?
C22 H22B 0.9900 . ?
C22 C23 1.523(7) . ?
C23 H23A 0.9900 . ?
C23 H23B 0.9900 . ?
C23 C24 1.520(7) . ?
C24 H24A 0.9900 . ?
C24 H24B 0.9900 . ?
C24 C25 1.528(7) . ?
C25 H25A 0.9900 . ?
C25 H25B 0.9900 . ?
C25 C26 1.528(7) . ?
C26 H26A 0.9900 . ?
C26 H26B 0.9900 . ?
C26 C27 1.525(7) . ?
C27 H27A 0.9900 . ?
C27 H27B 0.9900 . ?
C27 C28 1.527(7) . ?
C28 H28A 0.9900 . ?
C28 H28B 0.9900 . ?
C28 C29 1.527(6) . ?
C29 H29A 0.9900 . ?
C29 H29B 0.9900 . ?
C30 H30A 0.9900 . ?
C30 H30B 0.9900 . ?
C30 C31 1.522(6) . ?
C31 H31A 0.9900 . ?
C31 H31B 0.9900 . ?
C31 C32 1.530(7) . ?
C32 H32A 0.9900 . ?
C32 H32B 0.9900 . ?
C32 C33 1.521(8) . ?
C33 H33A 0.9900 . ?
C33 H33B 0.9900 . ?
C33 C34 1.516(7) . ?
C34 H34A 0.9900 . ?
C34 H34B 0.9900 . ?
C34 C35 1.523(8) . ?
C35 H35A 0.9900 . ?
C35 H35B 0.9900 . ?
C35 C36 1.520(8) . ?
C36 H36A 0.9900 . ?
C36 H36B 0.9900 . ?
C36 C37 1.526(7) . ?
C37 H37A 0.9900 . ?
C37 H37B 0.9900 . ?
C37 C38 1.525(7) . ?
C38 H38A 0.9900 . ?
C38 H38B 0.9900 . ?
C38 C39 1.511(7) . ?
C39 H39A 0.9900 . ?
C39 H39B 0.9900 . ?
C39 C40 1.517(7) . ?
C40 H40A 0.9900 . ?
C40 H40B 0.9900 . ?
C40 C41 1.522(7) . ?
C41 H41A 0.9900 . ?
C41 H41B 0.9900 . ?
C41 C42 1.528(6) . ?
C42 H42A 0.9900 . ?
C42 H42B 0.9900 . ?
C42 C43 1.536(6) . ?
C43 H43A 0.9900 . ?
C43 H43B 0.9900 . ?

loop_
_geom_torsion_atom_site_label_1
_geom_torsion_atom_site_label_2
_geom_torsion_atom_site_label_3
_geom_torsion_atom_site_label_4
_geom_torsion
_geom_torsion_site_symmetry_1
_geom_torsion_site_symmetry_2
_geom_torsion_site_symmetry_3
_geom_torsion_site_symmetry_4
_geom_torsion_publ_flag
Pt1 P1 C2 C3 58.7(4) . . . . ?
Pt1 P1 C16 C17 -63.4(3) . . . . ?
Pt1 P1 C30 C31 170.3(3) . . . . ?
Pt1 P2 C15 C14 49.6(4) . . . . ?
Pt1 P2 C29 C28 169.3(3) . . . . ?
Pt1 P2 C43 C42 -61.4(4) . . . . ?
P1 C2 C3 C4 -162.6(4) . . . . ?
P1 C16 C17 C18 168.3(3) . . . . ?
P1 C30 C31 C32 170.9(3) . . . . ?
C2 P1 C16 C17 174.3(3) . . . . ?
C2 P1 C30 C31 -64.3(4) . . . . ?
C2 C3 C4 C5 176.5(4) . . . . ?
C3 C4 C5 C6 -176.7(4) . . . . ?
C4 C5 C6 C7 60.2(6) . . . . ?
C5 C6 C7 C8 53.9(7) . . . . ?
C6 C7 C8 C9 59.6(6) . . . . ?
C7 C8 C9 C10 169.4(4) . . . . ?
C8 C9 C10 C11 60.8(7) . . . . ?
C9 C10 C11 C12 62.3(7) . . . . ?
C10 C11 C12 C13 173.7(5) . . . . ?
C11 C12 C13 C14 70.0(6) . . . . ?
C12 C13 C14 C15 170.9(4) . . . . ?
C13 C14 C15 P2 -176.3(3) . . . . ?
C15 P2 C29 C28 -63.7(4) . . . . ?
C15 P2 C43 C42 175.0(3) . . . . ?
C16 P1 C2 C3 -179.0(3) . . . . ?
C16 P1 C30 C31 45.2(4) . . . . ?
C16 C17 C18 C19 -64.8(5) . . . . ?
C17 C18 C19 C20 -60.2(5) . . . . ?
C18 C19 C20 C21 179.2(4) . . . . ?
C19 C20 C21 C22 -179.1(4) . . . . ?
C20 C21 C22 C23 176.3(4) . . . . ?
C21 C22 C23 C24 175.6(4) . . . . ?
C22 C23 C24 C25 57.4(6) . . . . ?
C23 C24 C25 C26 61.0(6) . . . . ?
C24 C25 C26 C27 179.3(4) . . . . ?
C25 C26 C27 C28 64.4(6) . . . . ?
C26 C27 C28 C29 57.1(6) . . . . ?
C27 C28 C29 P2 174.8(3) . . . . ?
C29 P2 C15 C14 -79.6(4) . . . . ?
C29 P2 C43 C42 65.4(4) . . . . ?
C30 P1 C2 C3 -69.9(4) . . . . ?
C30 P1 C16 C17 65.0(4) . . . . ?
C30 C31 C32 C33 56.4(5) . . . . ?
C31 C32 C33 C34 64.0(6) . . . . ?
C32 C33 C34 C35 -178.5(4) . . . . ?
C33 C34 C35 C36 63.8(6) . . . . ?
C34 C35 C36 C37 57.2(7) . . . . ?
C35 C36 C37 C38 175.0(5) . . . . ?
C36 C37 C38 C39 171.8(5) . . . . ?
C37 C38 C39 C40 178.1(4) . . . . ?
C38 C39 C40 C41 -180.0(4) . . . . ?
C39 C40 C41 C42 -62.4(6) . . . . ?
C40 C41 C42 C43 -63.1(6) . . . . ?
C41 C42 C43 P2 166.5(3) . . . . ?
C43 P2 C15 C14 170.6(3) . . . . ?
C43 P2 C29 C28 47.1(4) . . . . ?
